data_4304822
loop_
_publ_author_name
'Masaharu Toriyama'
'Tiffany R. Maher'
'Thomas C. Holovics'
'Kumar Vanka'
'Victor W. Day'
'Cindy L. Berrie'
'Ward H. Thompson'
'Mikhail V. Barybin'

_publ_contact_author
; 
   Prof. Mikhail V. Barybin 
   Department of Chemistry 
   University of Kansas 
   Rm 2010 Malott Hall
   1251 Wescoe Hall Dr. 
   Lawrence, KS  66045-7582  USA 
;
_publ_contact_author_email mbarybin@ku.edu
_publ_contact_author_fax 1(785)8645396
_publ_contact_author_phone 1(785)8644090
_publ_section_title
;
Multipoint Anchoring of the [2.2.2.2]Metacyclophane Motif to a Gold Surface
via Self-Assembly: Coordination Chemistry of a Cyclic Tetraisocyanide
Revisited
;
_journal_name_full 'Inorganic Chemistry'
_journal_page_first 3284
_journal_page_last 3291
_journal_paper_doi 10.1021/ic702401b
_journal_volume 47
_journal_year 2008
_chemical_formula_moiety 'C58 H32 Cl4 N4 O20 W4'
_chemical_formula_sum 'C58 H32 Cl4 N4 O20 W4'
_chemical_formula_weight 1982.08
_chemical_name_systematic
; 
 ? 
;
_space_group_IT_number 2
_symmetry_cell_setting triclinic
_symmetry_space_group_name_Hall '-P 1'
_symmetry_space_group_name_H-M 'P -1'
_atom_sites_solution_hydrogens geom
_atom_sites_solution_primary direct
_atom_sites_solution_secondary difmap
_audit_creation_method SHELXL-97
_cell_angle_alpha 84.7270(10)
_cell_angle_beta 89.4300(10)
_cell_angle_gamma 76.4450(10)
_cell_formula_units_Z 2
_cell_length_a 9.6788(6)
_cell_length_b 12.8891(8)
_cell_length_c 25.7314(15)
_cell_measurement_reflns_used 4817
_cell_measurement_temperature 100(2)
_cell_measurement_theta_max 26.78
_cell_measurement_theta_min 2.30
_cell_volume 3107.2(3)
_computing_cell_refinement 'Bruker SAINT'
_computing_data_collection 'Bruker SMART'
_computing_data_reduction 'Bruker SAINT'
_computing_molecular_graphics 'Bruker SHELXTL'
_computing_publication_material 'Bruker SHELXTL'
_computing_structure_refinement 'SHELXL-97 (Sheldrick, 1997)'
_computing_structure_solution 'SHELXS-97 (Sheldrick, 1990)'
_diffrn_ambient_temperature 100(2)
_diffrn_measured_fraction_theta_full 0.985
_diffrn_measured_fraction_theta_max 0.985
_diffrn_measurement_device_type 'CCD area detector'
_diffrn_measurement_method 'phi and omega scans'
_diffrn_radiation_monochromator graphite
_diffrn_radiation_source 'fine-focus sealed tube'
_diffrn_radiation_type MoK\a
_diffrn_radiation_wavelength 0.71073
_diffrn_reflns_av_R_equivalents 0.0805
_diffrn_reflns_av_sigmaI/netI 0.1450
_diffrn_reflns_limit_h_max 13
_diffrn_reflns_limit_h_min -13
_diffrn_reflns_limit_k_max 18
_diffrn_reflns_limit_k_min -18
_diffrn_reflns_limit_l_max 36
_diffrn_reflns_limit_l_min -36
_diffrn_reflns_number 37009
_diffrn_reflns_theta_full 30.04
_diffrn_reflns_theta_max 30.04
_diffrn_reflns_theta_min 2.31
_diffrn_standards_decay_% 0.0
_exptl_absorpt_coefficient_mu 7.629
_exptl_absorpt_correction_T_max 0.763
_exptl_absorpt_correction_T_min 0.486
_exptl_absorpt_correction_type empirical
_exptl_absorpt_process_details 'sadabs (sheldrick, 2002)'
_exptl_crystal_colour Colorless
_exptl_crystal_density_diffrn 2.119
_exptl_crystal_density_method 'not measured'
_exptl_crystal_description 'Irregular chunk'
_exptl_crystal_F_000 1864
_exptl_crystal_size_max 0.14
_exptl_crystal_size_mid 0.09
_exptl_crystal_size_min 0.08
_refine_diff_density_max 3.016
_refine_diff_density_min -1.834
_refine_diff_density_rms 0.265
_refine_ls_extinction_method none
_refine_ls_goodness_of_fit_ref 0.933
_refine_ls_hydrogen_treatment constr
_refine_ls_matrix_type full
_refine_ls_number_parameters 832
_refine_ls_number_reflns 17921
_refine_ls_number_restraints 27
_refine_ls_restrained_S_all 0.942
_refine_ls_R_factor_all 0.1152
_refine_ls_R_factor_gt 0.0654
_refine_ls_shift/su_max 0.001
_refine_ls_shift/su_mean 0.000
_refine_ls_structure_factor_coef Fsqd
_refine_ls_weighting_details 'calc w=1/[\s^2^(Fo^2^)+(0.0330P)^2^+0.0000P] where P=(Fo^2^+2Fc^2^)/3'
_refine_ls_weighting_scheme calc
_refine_ls_wR_factor_gt 0.1132
_refine_ls_wR_factor_ref 0.1284
_reflns_number_gt 11135
_reflns_number_total 17921
_reflns_threshold_expression >2sigma(I)
_cod_data_source_file ic702401b-file001_1.cif
_cod_data_source_block k04b(Compound_5)
_cod_depositor_comments
;
The following automatic conversions were performed:
'_symmetry_cell_setting' value 'Triclinic' changed to 'triclinic'
according to '/home/saulius/struct/CIF-dictionaries/cif_core.dic'
dictionary named 'cif_core.dic' version 2.4.1 from 2010-06-29.

Automatic conversion script
Id: cif_fix_enum 1527 2010-12-29 10:47:43Z saulius 
;
_cod_database_code 4304822

loop_
_symmetry_equiv_pos_as_xyz
'x, y, z'
'-x, -y, -z'

loop_
_atom_site_label
_atom_site_type_symbol
_atom_site_fract_x
_atom_site_fract_y
_atom_site_fract_z
_atom_site_U_iso_or_equiv
_atom_site_adp_type
_atom_site_occupancy
_atom_site_symmetry_multiplicity
_atom_site_calc_flag
_atom_site_refinement_flags
_atom_site_disorder_assembly
_atom_site_disorder_group
W1A W -0.18499(5) 0.05309(4) 0.094283(17) 0.02571(11) Uani 1 1 d . . .
W1B W 0.28979(4) -0.29340(3) 0.424213(15) 0.01851(10) Uani 1 1 d . . .
W1C W 0.27747(5) 0.34466(3) 0.043521(17) 0.02619(11) Uani 1 1 d . . .
W1D W 0.31037(5) 0.20007(3) 0.433169(16) 0.02056(10) Uani 1 1 d . . .
O2A O -0.2621(10) 0.1495(7) -0.0212(3) 0.052(3) Uani 1 1 d . . .
O3A O 0.1350(9) 0.0776(7) 0.0830(4) 0.051(2) Uani 1 1 d . . .
O4A O -0.2924(8) 0.2864(6) 0.1331(3) 0.0350(19) Uani 1 1 d . . .
O5A O -0.4936(10) 0.0095(9) 0.0989(4) 0.065(3) Uani 1 1 d . . .
O6A O -0.0863(8) -0.1809(7) 0.0542(3) 0.045(2) Uani 1 1 d . . .
O2B O 0.4054(9) -0.4146(5) 0.5337(3) 0.0326(19) Uani 1 1 d . . .
O3B O 0.5948(8) -0.2537(7) 0.3969(4) 0.045(2) Uani 1 1 d . . .
O4B O 0.1866(8) -0.0723(6) 0.4767(3) 0.0335(19) Uani 1 1 d . . .
O5B O -0.0159(8) -0.3315(6) 0.4520(3) 0.039(2) Uani 1 1 d . . .
O6B O 0.3799(9) -0.5181(6) 0.3762(3) 0.039(2) Uani 1 1 d . . .
O2C O 0.1892(12) 0.4444(9) -0.0703(3) 0.081(4) Uani 1 1 d . . .
O3C O 0.1696(11) 0.5862(7) 0.0699(3) 0.056(3) Uani 1 1 d . . .
O4C O -0.0409(9) 0.3181(7) 0.0554(4) 0.051(3) Uani 1 1 d . . .
O5C O 0.3828(9) 0.1188(7) -0.0021(4) 0.055(3) Uani 1 1 d . . .
O6C O 0.5872(10) 0.3835(7) 0.0256(3) 0.048(2) Uani 1 1 d . . .
O2D O 0.3767(9) 0.0592(6) 0.5413(3) 0.036(2) Uani 1 1 d . . .
O3D O 0.3526(9) -0.0136(6) 0.3770(3) 0.040(2) Uani 1 1 d . . .
O4D O -0.0163(10) 0.2093(7) 0.4486(3) 0.046(2) Uani 1 1 d . . .
O5D O 0.2560(8) 0.4161(6) 0.4902(3) 0.0302(18) Uani 1 1 d . . .
O6D O 0.6380(8) 0.2024(6) 0.4194(3) 0.037(2) Uani 1 1 d . . .
N1A N -0.1228(9) -0.0149(7) 0.2194(3) 0.026(2) Uani 1 1 d . . .
N1B N 0.1981(9) -0.2043(7) 0.3041(4) 0.027(2) Uani 1 1 d . . .
N1C N 0.3652(8) 0.2376(6) 0.1629(3) 0.0174(17) Uani 1 1 d . . .
N1D N 0.2265(9) 0.3142(6) 0.3151(3) 0.0201(18) Uani 1 1 d . . .
C1A C -0.1429(11) 0.0052(8) 0.1748(4) 0.028(2) Uani 1 1 d . . .
C2A C -0.2283(12) 0.1141(9) 0.0185(5) 0.036(3) Uani 1 1 d . . .
C3A C 0.0191(13) 0.0712(8) 0.0878(4) 0.031(3) Uani 1 1 d . . .
C4A C -0.2523(11) 0.2055(9) 0.1183(4) 0.029(3) Uani 1 1 d . . .
C5A C -0.3836(14) 0.0268(10) 0.0983(4) 0.037(3) Uani 1 1 d . . .
C6A C -0.1200(12) -0.0983(10) 0.0692(5) 0.038(3) Uani 1 1 d . . .
C1B C 0.2272(11) -0.2285(8) 0.3477(4) 0.022(2) Uani 1 1 d . . .
C2B C 0.3668(12) -0.3699(8) 0.4939(4) 0.025(2) Uani 1 1 d . . .
C3B C 0.4876(13) -0.2659(9) 0.4073(4) 0.031(3) Uani 1 1 d . . .
C4B C 0.2256(11) -0.1503(8) 0.4574(4) 0.025(2) Uani 1 1 d . . .
C5B C 0.0938(13) -0.3180(8) 0.4412(4) 0.031(3) Uani 1 1 d . . .
C6B C 0.3464(12) -0.4368(9) 0.3922(4) 0.032(3) Uani 1 1 d . . .
C1C C 0.3309(11) 0.2749(7) 0.1230(4) 0.022(2) Uani 1 1 d . . .
C2C C 0.2240(15) 0.4083(10) -0.0293(5) 0.048(4) Uani 1 1 d . . .
C3C C 0.2120(15) 0.4994(10) 0.0630(4) 0.043(3) Uani 1 1 d . . .
C4C C 0.0753(16) 0.3247(9) 0.0525(5) 0.042(3) Uani 1 1 d . . .
C5C C 0.3395(14) 0.1974(10) 0.0164(4) 0.040(3) Uani 1 1 d . . .
C6C C 0.4776(14) 0.3696(9) 0.0322(5) 0.037(3) Uani 1 1 d . . .
C1D C 0.2598(11) 0.2801(8) 0.3579(4) 0.024(2) Uani 1 1 d . . .
C2D C 0.3509(12) 0.1140(8) 0.5029(4) 0.026(2) Uani 1 1 d . . .
C3D C 0.3389(12) 0.0620(9) 0.3970(4) 0.031(3) Uani 1 1 d . . .
C4D C 0.0989(12) 0.2053(9) 0.4427(4) 0.030(3) Uani 1 1 d . . .
C5D C 0.2792(11) 0.3383(9) 0.4684(4) 0.026(2) Uani 1 1 d . . .
C6D C 0.5217(13) 0.2023(9) 0.4249(4) 0.030(3) Uani 1 1 d . . .
C7A C -0.1070(11) -0.0263(9) 0.2739(4) 0.027(2) Uani 1 1 d . . .
C8A C -0.0667(12) 0.0526(7) 0.2971(4) 0.027(2) Uani 1 1 d . . .
C9A C -0.0597(11) 0.0436(9) 0.3516(4) 0.028(2) Uani 1 1 d . . .
H9A H -0.0295 0.0964 0.3691 0.034 Uiso 1 1 calc R . .
C10A C -0.0962(11) -0.0409(9) 0.3800(4) 0.026(2) Uani 1 1 d . . .
H10A H -0.0961 -0.0445 0.4170 0.031 Uiso 1 1 calc R . .
C11A C -0.1330(10) -0.1204(8) 0.3552(4) 0.025(2) Uani 1 1 d . . .
H11A H -0.1563 -0.1794 0.3753 0.030 Uiso 1 1 calc R . .
C12A C -0.1365(10) -0.1158(9) 0.3008(4) 0.027(2) Uani 1 1 d . . .
C7B C 0.1784(10) -0.1964(7) 0.2503(4) 0.019(2) Uani 1 1 d . . .
C8B C 0.0771(11) -0.2465(7) 0.2302(4) 0.023(2) Uani 1 1 d . . .
C9B C 0.0680(11) -0.2495(8) 0.1763(4) 0.022(2) Uani 1 1 d . . .
H9B H 0.0014 -0.2831 0.1620 0.026 Uiso 1 1 calc R . .
C10B C 0.1554(10) -0.2037(8) 0.1437(4) 0.025(2) Uani 1 1 d . . .
H10B H 0.1531 -0.2100 0.1073 0.030 Uiso 1 1 calc R . .
C11B C 0.2478(10) -0.1479(8) 0.1638(4) 0.024(2) Uani 1 1 d . . .
H11B H 0.3044 -0.1139 0.1407 0.028 Uiso 1 1 calc R . .
C12B C 0.2569(10) -0.1419(8) 0.2163(4) 0.020(2) Uani 1 1 d . . .
C7C C 0.4320(10) 0.2009(8) 0.2111(4) 0.021(2) Uani 1 1 d . . .
C8C C 0.4370(9) 0.0924(8) 0.2330(4) 0.021(2) Uani 1 1 d . . .
C9C C 0.5157(10) 0.0590(8) 0.2779(4) 0.022(2) Uani 1 1 d . . .
H9C H 0.5258 -0.0126 0.2928 0.026 Uiso 1 1 calc R . .
C10C C 0.5822(10) 0.1274(9) 0.3028(4) 0.027(2) Uani 1 1 d . . .
H10C H 0.6356 0.1012 0.3340 0.033 Uiso 1 1 calc R . .
C11C C 0.5712(10) 0.2309(8) 0.2827(4) 0.026(2) Uani 1 1 d . . .
H11C H 0.6151 0.2768 0.3002 0.031 Uiso 1 1 calc R . .
C12C C 0.4951(10) 0.2689(7) 0.2364(4) 0.020(2) Uani 1 1 d . . .
C7D C 0.1564(11) 0.3581(8) 0.2674(4) 0.023(2) Uani 1 1 d . . .
C8D C 0.2121(10) 0.4305(7) 0.2352(3) 0.019(2) Uani 1 1 d U . .
C9D C 0.1358(13) 0.4759(8) 0.1901(4) 0.033(3) Uani 1 1 d . . .
H9D H 0.1676 0.5281 0.1677 0.039 Uiso 1 1 calc R . .
C10D C 0.0135(12) 0.4452(9) 0.1780(4) 0.032(3) Uani 1 1 d . . .
H10D H -0.0378 0.4761 0.1469 0.038 Uiso 1 1 calc R . .
C11D C -0.0360(12) 0.3698(10) 0.2104(4) 0.036(3) Uani 1 1 d . . .
H11D H -0.1206 0.3503 0.2010 0.044 Uiso 1 1 calc R . .
C12D C 0.0350(12) 0.3230(9) 0.2555(4) 0.030(3) Uani 1 1 d . . .
C13 C -0.038(2) 0.1492(10) 0.2647(5) 0.075(5) Uani 1 1 d . . .
H13A H 0.0458 0.1237 0.2429 0.090 Uiso 1 1 calc R . .
H13B H -0.1201 0.1773 0.2405 0.090 Uiso 1 1 calc R . .
C14 C -0.1630(11) -0.2103(9) 0.2742(4) 0.031(3) Uani 1 1 d . . .
H14A H -0.2277 -0.2449 0.2959 0.037 Uiso 1 1 calc R . .
H14B H -0.2103 -0.1838 0.2400 0.037 Uiso 1 1 calc R . .
C15 C -0.0251(11) -0.2929(8) 0.2660(4) 0.025(2) Uani 1 1 d . . .
H15A H -0.0476 -0.3547 0.2506 0.031 Uiso 1 1 calc R . .
H15B H 0.0220 -0.3192 0.3003 0.031 Uiso 1 1 calc R . .
C16 C 0.3546(11) -0.0821(8) 0.2374(4) 0.024(2) Uani 1 1 d . . .
H16A H 0.4524 -0.1277 0.2377 0.029 Uiso 1 1 calc R . .
H16B H 0.3287 -0.0704 0.2741 0.029 Uiso 1 1 calc R . .
C17 C 0.3554(12) 0.0237(9) 0.2087(4) 0.033(3) Uani 1 1 d . . .
H17A H 0.2556 0.0650 0.2039 0.040 Uiso 1 1 calc R . .
H17B H 0.3944 0.0107 0.1735 0.040 Uiso 1 1 calc R . .
C18 C 0.4745(11) 0.3851(8) 0.2169(4) 0.029(3) Uani 1 1 d . . .
H18A H 0.4530 0.3942 0.1790 0.035 Uiso 1 1 calc R . .
H18B H 0.5637 0.4079 0.2222 0.035 Uiso 1 1 calc R . .
C19 C 0.3527(10) 0.4569(8) 0.2455(4) 0.022(2) Uani 1 1 d . . .
H19A H 0.3730 0.4467 0.2835 0.026 Uiso 1 1 calc R . .
H19B H 0.3469 0.5330 0.2335 0.026 Uiso 1 1 calc R . .
C20 C -0.0139(13) 0.2367(10) 0.2901(5) 0.040(3) Uani 1 1 d . . .
H20A H 0.0586 0.2081 0.3179 0.048 Uiso 1 1 calc R . .
H20B H -0.1030 0.2706 0.3072 0.048 Uiso 1 1 calc R . .
Cl1 Cl 0.4820(8) 0.6096(6) 0.1140(3) 0.156(3) Uani 1 1 d D . .
C21 C 0.5844(17) 0.6482(12) 0.1570(5) 0.24(2) Uani 0.617(9) 1 d PD A 1
H21A H 0.5304 0.6562 0.1899 0.292 Uiso 0.617(9) 1 calc PR A 1
H21B H 0.6683 0.5878 0.1644 0.292 Uiso 0.617(9) 1 calc PR A 1
Cl2 Cl 0.6442(6) 0.7571(5) 0.1446(3) 0.070(3) Uani 0.617(9) 1 d PD A 1
C21' C 0.5844(17) 0.6482(12) 0.1570(5) 0.24(2) Uani 0.383(9) 1 d P A 2
H21C H 0.6819 0.6170 0.1454 0.292 Uiso 0.383(9) 1 calc PR A 2
H21D H 0.5687 0.7262 0.1473 0.292 Uiso 0.383(9) 1 calc PR A 2
Cl2' Cl 0.6021(11) 0.6385(8) 0.2208(5) 0.093(6) Uani 0.383(9) 1 d PD A 2
Cl3 Cl 0.9677(5) 0.4734(3) 0.37508(17) 0.0799(13) Uani 1 1 d D . .
Cl4 Cl 0.7041(6) 0.5123(6) 0.3199(3) 0.148(3) Uani 1 1 d D . .
C22' C 0.7892(17) 0.529(5) 0.3753(13) 0.014(19) Uani 0.16(5) 1 d PDU B 1
H22C H 0.7738 0.6065 0.3792 0.017 Uiso 0.16(5) 1 calc PR B 1
H22D H 0.7469 0.4960 0.4059 0.017 Uiso 0.16(5) 1 calc PR B 1
C22 C 0.7904(13) 0.476(3) 0.3784(6) 0.21(2) Uani 0.84(5) 1 d PDU B 2
H22A H 0.7457 0.5271 0.4036 0.256 Uiso 0.84(5) 1 calc PR B 2
H22B H 0.7789 0.4041 0.3918 0.256 Uiso 0.84(5) 1 calc PR B 2

loop_
_atom_site_aniso_label
_atom_site_aniso_U_11
_atom_site_aniso_U_22
_atom_site_aniso_U_33
_atom_site_aniso_U_23
_atom_site_aniso_U_13
_atom_site_aniso_U_12
W1A 0.0278(2) 0.0287(2) 0.0178(2) -0.00449(18) 0.00064(18) 0.00000(19)
W1B 0.0259(2) 0.0159(2) 0.0151(2) -0.00109(15) 0.00021(16) -0.00792(17)
W1C 0.0364(3) 0.0220(2) 0.0176(2) -0.00267(17) 0.00003(19) -0.00132(19)
W1D 0.0316(2) 0.0172(2) 0.0148(2) -0.00271(16) 0.00132(17) -0.00925(18)
O2A 0.076(7) 0.062(6) 0.009(4) 0.005(4) 0.004(4) -0.005(5)
O3A 0.038(5) 0.037(5) 0.075(7) 0.006(5) 0.004(5) -0.005(4)
O4A 0.041(5) 0.032(4) 0.034(5) -0.015(4) 0.003(4) -0.007(4)
O5A 0.042(6) 0.090(8) 0.068(7) -0.013(6) 0.007(5) -0.022(6)
O6A 0.040(5) 0.038(5) 0.054(6) -0.023(4) -0.018(4) 0.004(4)
O2B 0.059(5) 0.016(4) 0.023(4) 0.006(3) -0.013(4) -0.013(4)
O3B 0.028(5) 0.042(5) 0.068(7) -0.018(5) 0.008(4) -0.011(4)
O4B 0.051(5) 0.022(4) 0.026(4) -0.007(3) -0.001(4) -0.004(4)
O5B 0.035(5) 0.049(5) 0.042(5) -0.013(4) 0.011(4) -0.023(4)
O6B 0.075(6) 0.027(4) 0.019(4) -0.009(3) 0.007(4) -0.018(4)
O2C 0.112(9) 0.093(8) 0.011(5) 0.000(5) -0.003(5) 0.028(7)
O3C 0.114(8) 0.024(4) 0.027(5) -0.008(4) 0.019(5) -0.010(5)
O4C 0.033(5) 0.045(6) 0.076(7) -0.007(5) 0.001(5) -0.009(5)
O5C 0.037(5) 0.051(6) 0.072(7) -0.021(5) -0.016(5) 0.005(5)
O6C 0.045(6) 0.056(6) 0.042(6) 0.013(5) -0.004(4) -0.016(5)
O2D 0.057(6) 0.022(4) 0.029(5) 0.004(3) -0.002(4) -0.009(4)
O3D 0.070(6) 0.029(4) 0.028(5) -0.008(4) 0.012(4) -0.027(4)
O4D 0.052(6) 0.059(6) 0.042(5) -0.021(4) 0.003(4) -0.035(5)
O5D 0.042(5) 0.025(4) 0.028(4) -0.008(3) 0.010(4) -0.016(4)
O6D 0.029(5) 0.040(5) 0.044(5) -0.012(4) -0.002(4) -0.011(4)
N1A 0.030(5) 0.029(5) 0.018(5) -0.010(4) 0.011(4) -0.001(4)
N1B 0.029(5) 0.027(5) 0.028(5) -0.007(4) 0.012(4) -0.010(4)
N1C 0.022(4) 0.006(4) 0.025(5) -0.006(3) 0.002(4) -0.003(3)
N1D 0.027(5) 0.020(4) 0.015(4) -0.001(3) 0.001(4) -0.008(4)
C1A 0.033(6) 0.013(5) 0.035(7) -0.011(5) 0.007(5) 0.002(4)
C2A 0.034(7) 0.037(7) 0.036(7) -0.021(6) 0.014(6) 0.001(6)
C3A 0.042(7) 0.019(6) 0.029(6) -0.001(5) 0.001(5) -0.002(5)
C4A 0.024(6) 0.038(7) 0.020(6) 0.002(5) 0.008(5) 0.003(5)
C5A 0.043(8) 0.043(7) 0.025(6) -0.009(5) -0.003(6) -0.008(6)
C6A 0.025(6) 0.042(7) 0.042(7) -0.009(6) -0.020(5) 0.006(5)
C1B 0.028(6) 0.013(5) 0.027(6) -0.004(4) 0.002(5) -0.006(4)
C2B 0.040(7) 0.024(5) 0.015(5) -0.007(4) 0.007(5) -0.013(5)
C3B 0.044(7) 0.029(6) 0.028(6) -0.015(5) 0.012(5) -0.019(6)
C4B 0.021(5) 0.027(6) 0.027(6) 0.003(5) -0.001(4) -0.010(5)
C5B 0.051(8) 0.025(6) 0.026(6) -0.010(5) 0.007(5) -0.025(6)
C6B 0.044(7) 0.022(6) 0.025(6) 0.009(5) 0.008(5) -0.002(5)
C1C 0.024(6) 0.005(4) 0.039(7) -0.011(4) 0.003(5) -0.003(4)
C2C 0.067(10) 0.039(8) 0.029(7) 0.004(6) 0.005(7) 0.000(7)
C3C 0.076(10) 0.032(7) 0.020(6) 0.002(5) 0.009(6) -0.014(7)
C4C 0.066(10) 0.024(6) 0.037(7) 0.000(5) -0.009(7) -0.009(6)
C5C 0.057(8) 0.036(7) 0.024(6) -0.014(5) -0.020(6) -0.002(6)
C6C 0.051(8) 0.024(6) 0.035(7) 0.010(5) -0.016(6) -0.011(6)
C1D 0.030(6) 0.030(6) 0.018(5) -0.011(4) 0.007(5) -0.012(5)
C2D 0.042(7) 0.023(6) 0.019(5) -0.006(4) 0.003(5) -0.015(5)
C3D 0.040(7) 0.032(6) 0.024(6) 0.005(5) 0.004(5) -0.018(5)
C4D 0.030(6) 0.037(7) 0.028(6) -0.020(5) 0.001(5) -0.009(5)
C5D 0.031(6) 0.035(6) 0.017(5) 0.005(5) -0.003(4) -0.021(5)
C6D 0.046(7) 0.027(6) 0.017(5) 0.000(4) -0.011(5) -0.008(5)
C7A 0.030(6) 0.031(6) 0.018(5) 0.001(5) 0.002(4) -0.001(5)
C8A 0.048(7) 0.008(5) 0.020(5) -0.005(4) 0.005(5) 0.001(5)
C9A 0.040(7) 0.032(6) 0.014(5) -0.007(5) -0.002(5) -0.008(5)
C10A 0.026(6) 0.040(6) 0.014(5) -0.004(5) 0.003(4) -0.008(5)
C11A 0.023(6) 0.030(6) 0.019(5) -0.004(4) 0.008(4) -0.003(5)
C12A 0.020(5) 0.034(6) 0.025(6) -0.016(5) 0.000(4) 0.001(5)
C7B 0.024(5) 0.009(4) 0.022(5) -0.005(4) 0.003(4) 0.002(4)
C8B 0.034(6) 0.012(5) 0.021(5) 0.001(4) -0.002(5) 0.001(4)
C9B 0.026(6) 0.023(5) 0.019(5) -0.011(4) 0.002(4) -0.007(4)
C10B 0.024(6) 0.029(6) 0.018(5) -0.005(4) 0.000(4) 0.004(5)
C11B 0.017(5) 0.028(6) 0.025(6) -0.003(5) 0.001(4) -0.002(4)
C12B 0.023(5) 0.019(5) 0.013(5) 0.000(4) 0.000(4) 0.003(4)
C7C 0.012(5) 0.023(5) 0.027(6) -0.004(4) 0.003(4) 0.000(4)
C8C 0.010(5) 0.033(6) 0.021(5) -0.005(4) 0.001(4) -0.007(4)
C9C 0.016(5) 0.025(5) 0.020(5) 0.002(4) 0.005(4) 0.004(4)
C10C 0.020(5) 0.036(6) 0.021(6) 0.000(5) -0.010(4) 0.001(5)
C11C 0.021(5) 0.025(6) 0.034(6) -0.015(5) 0.005(5) -0.004(4)
C12C 0.016(5) 0.017(5) 0.023(5) -0.001(4) 0.006(4) 0.000(4)
C7D 0.032(6) 0.013(5) 0.019(5) -0.001(4) 0.000(4) 0.007(4)
C8D 0.028(5) 0.018(5) 0.009(4) -0.006(4) 0.013(4) 0.001(4)
C9D 0.050(8) 0.019(5) 0.025(6) -0.006(5) 0.008(5) 0.001(5)
C10D 0.036(7) 0.029(6) 0.025(6) -0.012(5) -0.015(5) 0.006(5)
C11D 0.027(6) 0.050(8) 0.030(7) -0.010(6) -0.006(5) -0.002(6)
C12D 0.033(6) 0.035(6) 0.028(6) -0.013(5) 0.001(5) -0.012(5)
C13 0.162(17) 0.029(7) 0.039(8) -0.015(6) 0.033(10) -0.026(9)
C14 0.027(6) 0.042(7) 0.029(6) -0.009(5) 0.003(5) -0.017(5)
C15 0.042(7) 0.017(5) 0.018(5) -0.003(4) 0.001(5) -0.010(5)
C16 0.026(6) 0.027(6) 0.021(5) 0.002(4) -0.004(4) -0.009(5)
C17 0.033(6) 0.033(6) 0.034(7) 0.008(5) -0.011(5) -0.012(5)
C18 0.035(6) 0.026(6) 0.030(6) -0.011(5) 0.011(5) -0.008(5)
C19 0.034(6) 0.018(5) 0.016(5) -0.003(4) 0.004(4) -0.011(4)
C20 0.047(8) 0.055(8) 0.032(7) -0.020(6) 0.015(6) -0.032(7)
Cl1 0.146(6) 0.196(7) 0.145(6) -0.028(5) 0.021(5) -0.071(6)
C21 0.027(11) 0.37(5) 0.39(5) -0.29(4) 0.058(18) -0.051(18)
Cl2 0.048(4) 0.067(4) 0.109(6) -0.051(4) 0.025(4) -0.029(3)
C21' 0.027(11) 0.37(5) 0.39(5) -0.29(4) 0.058(18) -0.051(18)
Cl2' 0.068(7) 0.039(6) 0.178(14) -0.049(7) -0.070(8) -0.002(5)
Cl3 0.104(3) 0.065(3) 0.067(3) -0.032(2) 0.016(3) -0.003(3)
Cl4 0.068(3) 0.146(6) 0.253(9) -0.133(6) 0.027(4) -0.024(4)
C22' 0.02(2) 0.01(2) 0.02(2) 0.003(9) 0.007(10) -0.012(10)
C22 0.36(5) 0.08(2) 0.19(3) -0.02(2) 0.24(4) -0.04(3)

loop_
_atom_type_symbol
_atom_type_description
_atom_type_scat_dispersion_real
_atom_type_scat_dispersion_imag
_atom_type_scat_source
C C 0.0033 0.0016 'International Tables Vol C Tables 4.2.6.8 and 6.1.1.4'
H H 0.0000 0.0000 'International Tables Vol C Tables 4.2.6.8 and 6.1.1.4'
N N 0.0061 0.0033 'International Tables Vol C Tables 4.2.6.8 and 6.1.1.4'
O O 0.0106 0.0060 'International Tables Vol C Tables 4.2.6.8 and 6.1.1.4'
Cl Cl 0.1484 0.1585 'International Tables Vol C Tables 4.2.6.8 and 6.1.1.4'
W W -0.8490 6.8722 'International Tables Vol C Tables 4.2.6.8 and 6.1.1.4'

loop_
_geom_angle_atom_site_label_1
_geom_angle_atom_site_label_2
_geom_angle_atom_site_label_3
_geom_angle
_geom_angle_site_symmetry_1
_geom_angle_site_symmetry_3
_geom_angle_publ_flag
C5A W1A C2A 88.3(5) . . ?
C5A W1A C3A 176.4(4) . . ?
C2A W1A C3A 90.9(4) . . ?
C5A W1A C4A 92.7(4) . . ?
C2A W1A C4A 90.0(4) . . ?
C3A W1A C4A 90.8(4) . . ?
C5A W1A C6A 86.8(5) . . ?
C2A W1A C6A 89.2(4) . . ?
C3A W1A C6A 89.6(4) . . ?
C4A W1A C6A 179.0(4) . . ?
C5A W1A C1A 93.0(4) . . ?
C2A W1A C1A 174.5(4) . . ?
C3A W1A C1A 88.1(4) . . ?
C4A W1A C1A 84.6(4) . . ?
C6A W1A C1A 96.3(4) . . ?
C2B W1B C6B 88.9(4) . . ?
C2B W1B C5B 90.8(4) . . ?
C6B W1B C5B 90.9(4) . . ?
C2B W1B C3B 89.4(4) . . ?
C6B W1B C3B 90.0(4) . . ?
C5B W1B C3B 179.1(4) . . ?
C2B W1B C4B 90.9(4) . . ?
C6B W1B C4B 177.9(4) . . ?
C5B W1B C4B 87.0(4) . . ?
C3B W1B C4B 92.1(4) . . ?
C2B W1B C1B 173.1(4) . . ?
C6B W1B C1B 84.9(4) . . ?
C5B W1B C1B 92.4(4) . . ?
C3B W1B C1B 87.6(4) . . ?
C4B W1B C1B 95.4(4) . . ?
C2C W1C C5C 89.3(5) . . ?
C2C W1C C4C 88.3(5) . . ?
C5C W1C C4C 90.3(5) . . ?
C2C W1C C6C 89.6(5) . . ?
C5C W1C C6C 90.6(5) . . ?
C4C W1C C6C 177.6(5) . . ?
C2C W1C C3C 84.9(5) . . ?
C5C W1C C3C 174.1(5) . . ?
C4C W1C C3C 90.2(5) . . ?
C6C W1C C3C 88.7(5) . . ?
C2C W1C C1C 178.7(5) . . ?
C5C W1C C1C 90.7(4) . . ?
C4C W1C C1C 90.5(4) . . ?
C6C W1C C1C 91.7(4) . . ?
C3C W1C C1C 95.1(4) . . ?
C2D W1D C5D 90.4(4) . . ?
C2D W1D C3D 90.3(4) . . ?
C5D W1D C3D 179.1(4) . . ?
C2D W1D C4D 89.3(5) . . ?
C5D W1D C4D 88.3(4) . . ?
C3D W1D C4D 91.1(4) . . ?
C2D W1D C6D 91.0(4) . . ?
C5D W1D C6D 88.9(4) . . ?
C3D W1D C6D 91.7(4) . . ?
C4D W1D C6D 177.1(4) . . ?
C2D W1D C1D 175.1(4) . . ?
C5D W1D C1D 93.7(4) . . ?
C3D W1D C1D 85.6(4) . . ?
C4D W1D C1D 88.1(4) . . ?
C6D W1D C1D 91.8(4) . . ?
C1A N1A C7A 173.1(10) . . ?
C1B N1B C7B 168.2(10) . . ?
C1C N1C C7C 168.0(10) . . ?
C1D N1D C7D 167.8(10) . . ?
N1A C1A W1A 176.0(9) . . ?
O2A C2A W1A 174.6(10) . . ?
O3A C3A W1A 177.1(10) . . ?
O4A C4A W1A 176.8(10) . . ?
O5A C5A W1A 177.3(11) . . ?
O6A C6A W1A 178.2(10) . . ?
N1B C1B W1B 172.5(9) . . ?
O2B C2B W1B 177.2(9) . . ?
O3B C3B W1B 177.5(10) . . ?
O4B C4B W1B 177.7(9) . . ?
O5B C5B W1B 178.3(9) . . ?
O6B C6B W1B 177.4(10) . . ?
N1C C1C W1C 176.5(9) . . ?
O2C C2C W1C 177.8(13) . . ?
O3C C3C W1C 174.3(12) . . ?
O4C C4C W1C 176.2(11) . . ?
O5C C5C W1C 173.3(12) . . ?
O6C C6C W1C 179.6(11) . . ?
N1D C1D W1D 172.3(9) . . ?
O2D C2D W1D 175.9(9) . . ?
O3D C3D W1D 179.1(11) . . ?
O4D C4D W1D 178.7(10) . . ?
O5D C5D W1D 176.5(9) . . ?
O6D C6D W1D 178.5(10) . . ?
C8A C7A C12A 123.8(10) . . ?
C8A C7A N1A 118.2(10) . . ?
C12A C7A N1A 118.0(10) . . ?
C7A C8A C9A 117.7(10) . . ?
C7A C8A C13 120.5(10) . . ?
C9A C8A C13 121.7(10) . . ?
C10A C9A C8A 120.4(10) . . ?
C10A C9A H9A 119.8 . . ?
C8A C9A H9A 119.8 . . ?
C9A C10A C11A 120.3(10) . . ?
C9A C10A H10A 119.9 . . ?
C11A C10A H10A 119.9 . . ?
C10A C11A C12A 120.9(10) . . ?
C10A C11A H11A 119.6 . . ?
C12A C11A H11A 119.6 . . ?
C7A C12A C11A 116.9(10) . . ?
C7A C12A C14 123.2(10) . . ?
C11A C12A C14 119.8(10) . . ?
N1B C7B C12B 121.5(9) . . ?
N1B C7B C8B 118.3(9) . . ?
C12B C7B C8B 120.2(9) . . ?
C9B C8B C7B 118.6(9) . . ?
C9B C8B C15 119.8(9) . . ?
C7B C8B C15 121.5(9) . . ?
C10B C9B C8B 120.1(9) . . ?
C10B C9B H9B 120.0 . . ?
C8B C9B H9B 120.0 . . ?
C9B C10B C11B 120.7(10) . . ?
C9B C10B H10B 119.7 . . ?
C11B C10B H10B 119.7 . . ?
C12B C11B C10B 120.5(10) . . ?
C12B C11B H11B 119.8 . . ?
C10B C11B H11B 119.8 . . ?
C11B C12B C7B 119.5(9) . . ?
C11B C12B C16 120.3(9) . . ?
C7B C12B C16 120.2(9) . . ?
C12C C7C N1C 118.9(9) . . ?
C12C C7C C8C 121.6(9) . . ?
N1C C7C C8C 119.5(9) . . ?
C9C C8C C7C 116.0(9) . . ?
C9C C8C C17 122.7(9) . . ?
C7C C8C C17 121.2(9) . . ?
C8C C9C C10C 122.1(9) . . ?
C8C C9C H9C 118.9 . . ?
C10C C9C H9C 118.9 . . ?
C11C C10C C9C 121.0(9) . . ?
C11C C10C H10C 119.5 . . ?
C9C C10C H10C 119.5 . . ?
C10C C11C C12C 119.5(9) . . ?
C10C C11C H11C 120.2 . . ?
C12C C11C H11C 120.2 . . ?
C7C C12C C11C 119.6(9) . . ?
C7C C12C C18 121.3(9) . . ?
C11C C12C C18 118.9(9) . . ?
C8D C7D C12D 124.4(10) . . ?
C8D C7D N1D 119.0(9) . . ?
C12D C7D N1D 116.6(9) . . ?
C7D C8D C9D 117.1(10) . . ?
C7D C8D C19 123.6(9) . . ?
C9D C8D C19 119.2(9) . . ?
C10D C9D C8D 119.8(11) . . ?
C10D C9D H9D 120.1 . . ?
C8D C9D H9D 120.1 . . ?
C9D C10D C11D 121.3(10) . . ?
C9D C10D H10D 119.4 . . ?
C11D C10D H10D 119.4 . . ?
C12D C11D C10D 121.2(11) . . ?
C12D C11D H11D 119.4 . . ?
C10D C11D H11D 119.4 . . ?
C11D C12D C7D 116.1(11) . . ?
C11D C12D C20 121.9(10) . . ?
C7D C12D C20 122.0(10) . . ?
C20 C13 C8A 119.3(11) . . ?
C20 C13 H13A 107.5 . . ?
C8A C13 H13A 107.5 . . ?
C20 C13 H13B 107.5 . . ?
C8A C13 H13B 107.5 . . ?
H13A C13 H13B 107.0 . . ?
C15 C14 C12A 111.8(8) . . ?
C15 C14 H14A 109.3 . . ?
C12A C14 H14A 109.3 . . ?
C15 C14 H14B 109.3 . . ?
C12A C14 H14B 109.3 . . ?
H14A C14 H14B 107.9 . . ?
C14 C15 C8B 112.2(8) . . ?
C14 C15 H15A 109.2 . . ?
C8B C15 H15A 109.2 . . ?
C14 C15 H15B 109.2 . . ?
C8B C15 H15B 109.2 . . ?
H15A C15 H15B 107.9 . . ?
C12B C16 C17 115.9(8) . . ?
C12B C16 H16A 108.3 . . ?
C17 C16 H16A 108.3 . . ?
C12B C16 H16B 108.3 . . ?
C17 C16 H16B 108.3 . . ?
H16A C16 H16B 107.4 . . ?
C16 C17 C8C 117.1(9) . . ?
C16 C17 H17A 108.0 . . ?
C8C C17 H17A 108.0 . . ?
C16 C17 H17B 108.0 . . ?
C8C C17 H17B 108.0 . . ?
H17A C17 H17B 107.3 . . ?
C12C C18 C19 111.8(8) . . ?
C12C C18 H18A 109.3 . . ?
C19 C18 H18A 109.3 . . ?
C12C C18 H18B 109.3 . . ?
C19 C18 H18B 109.3 . . ?
H18A C18 H18B 107.9 . . ?
C8D C19 C18 111.2(8) . . ?
C8D C19 H19A 109.4 . . ?
C18 C19 H19A 109.4 . . ?
C8D C19 H19B 109.4 . . ?
C18 C19 H19B 109.4 . . ?
H19A C19 H19B 108.0 . . ?
C13 C20 C12D 115.9(10) . . ?
C13 C20 H20A 108.3 . . ?
C12D C20 H20A 108.3 . . ?
C13 C20 H20B 108.3 . . ?
C12D C20 H20B 108.3 . . ?
H20A C20 H20B 107.4 . . ?
Cl2 C21 Cl1 121.5(9) . . ?
Cl2 C21 H21A 106.9 . . ?
Cl1 C21 H21A 106.9 . . ?
Cl2 C21 H21B 106.9 . . ?
Cl1 C21 H21B 106.9 . . ?
H21A C21 H21B 106.7 . . ?
C22 Cl3 C22' 22.8(18) . . ?
C22 Cl4 C22' 22.9(18) . . ?
Cl3 C22' Cl4 113.0(10) . . ?
Cl3 C22' H22C 109.0 . . ?
Cl4 C22' H22C 109.0 . . ?
Cl3 C22' H22D 109.0 . . ?
Cl4 C22' H22D 109.0 . . ?
H22C C22' H22D 107.8 . . ?
Cl3 C22 Cl4 113.3(9) . . ?
Cl3 C22 H22A 108.9 . . ?
Cl4 C22 H22A 108.9 . . ?
Cl3 C22 H22B 108.9 . . ?
Cl4 C22 H22B 108.9 . . ?
H22A C22 H22B 107.7 . . ?

loop_
_geom_bond_atom_site_label_1
_geom_bond_atom_site_label_2
_geom_bond_distance
_geom_bond_site_symmetry_2
_geom_bond_publ_flag
W1A C5A 2.028(13) . ?
W1A C2A 2.043(13) . ?
W1A C3A 2.046(13) . ?
W1A C4A 2.069(11) . ?
W1A C6A 2.067(12) . ?
W1A C1A 2.122(11) . ?
W1B C2B 2.026(10) . ?
W1B C6B 2.047(11) . ?
W1B C5B 2.032(12) . ?
W1B C3B 2.062(12) . ?
W1B C4B 2.063(11) . ?
W1B C1B 2.105(11) . ?
W1C C2C 1.996(12) . ?
W1C C5C 2.038(12) . ?
W1C C4C 2.040(15) . ?
W1C C6C 2.050(14) . ?
W1C C3C 2.053(13) . ?
W1C C1C 2.173(11) . ?
W1D C2D 2.012(11) . ?
W1D C5D 2.032(11) . ?
W1D C3D 2.044(12) . ?
W1D C4D 2.045(12) . ?
W1D C6D 2.060(13) . ?
W1D C1D 2.115(11) . ?
O2A C2A 1.100(13) . ?
O3A C3A 1.149(13) . ?
O4A C4A 1.125(12) . ?
O5A C5A 1.138(14) . ?
O6A C6A 1.139(13) . ?
O2B C2B 1.147(11) . ?
O3B C3B 1.113(12) . ?
O4B C4B 1.144(12) . ?
O5B C5B 1.144(12) . ?
O6B C6B 1.136(12) . ?
O2C C2C 1.135(14) . ?
O3C C3C 1.127(13) . ?
O4C C4C 1.149(15) . ?
O5C C5C 1.146(13) . ?
O6C C6C 1.125(13) . ?
O2D C2D 1.153(12) . ?
O3D C3D 1.123(12) . ?
O4D C4D 1.113(12) . ?
O5D C5D 1.168(12) . ?
O6D C6D 1.134(13) . ?
N1A C1A 1.162(13) . ?
N1A C7A 1.401(13) . ?
N1B C1B 1.155(13) . ?
N1B C7B 1.392(13) . ?
N1C C1C 1.112(12) . ?
N1C C7C 1.395(12) . ?
N1D C1D 1.165(12) . ?
N1D C7D 1.414(12) . ?
C7A C8A 1.358(14) . ?
C7A C12A 1.376(15) . ?
C8A C9A 1.398(13) . ?
C8A C13 1.513(15) . ?
C9A C10A 1.369(14) . ?
C9A H9A 0.9500 . ?
C10A C11A 1.370(14) . ?
C10A H10A 0.9500 . ?
C11A C12A 1.396(14) . ?
C11A H11A 0.9500 . ?
C12A C14 1.524(14) . ?
C7B C12B 1.400(13) . ?
C7B C8B 1.419(14) . ?
C8B C9B 1.395(13) . ?
C8B C15 1.531(14) . ?
C9B C10B 1.377(14) . ?
C9B H9B 0.9500 . ?
C10B C11B 1.401(14) . ?
C10B H10B 0.9500 . ?
C11B C12B 1.364(13) . ?
C11B H11B 0.9500 . ?
C12B C16 1.488(13) . ?
C7C C12C 1.388(13) . ?
C7C C8C 1.450(13) . ?
C8C C9C 1.368(13) . ?
C8C C17 1.496(13) . ?
C9C C10C 1.406(14) . ?
C9C H9C 0.9500 . ?
C10C C11C 1.366(14) . ?
C10C H10C 0.9500 . ?
C11C C12C 1.395(14) . ?
C11C H11C 0.9500 . ?
C12C C18 1.502(13) . ?
C7D C8D 1.389(13) . ?
C7D C12D 1.401(14) . ?
C8D C9D 1.388(14) . ?
C8D C19 1.509(14) . ?
C9D C10D 1.380(15) . ?
C9D H9D 0.9500 . ?
C10D C11D 1.389(16) . ?
C10D H10D 0.9500 . ?
C11D C12D 1.370(15) . ?
C11D H11D 0.9500 . ?
C12D C20 1.520(15) . ?
C13 C20 1.421(16) . ?
C13 H13A 0.9900 . ?
C13 H13B 0.9900 . ?
C14 C15 1.526(14) . ?
C14 H14A 0.9900 . ?
C14 H14B 0.9900 . ?
C15 H15A 0.9900 . ?
C15 H15B 0.9900 . ?
C16 C17 1.492(13) . ?
C16 H16A 0.9900 . ?
C16 H16B 0.9900 . ?
C17 H17A 0.9900 . ?
C17 H17B 0.9900 . ?
C18 C19 1.543(13) . ?
C18 H18A 0.9900 . ?
C18 H18B 0.9900 . ?
C19 H19A 0.9900 . ?
C19 H19B 0.9900 . ?
C20 H20A 0.9900 . ?
C20 H20B 0.9900 . ?
Cl1 C21 1.675(9) . ?
C21 Cl2 1.644(10) . ?
C21 H21A 0.9900 . ?
C21 H21B 0.9900 . ?
Cl3 C22 1.709(11) . ?
Cl3 C22' 1.708(12) . ?
Cl4 C22 1.701(11) . ?
Cl4 C22' 1.709(12) . ?
C22' H22C 0.9900 . ?
C22' H22D 0.9900 . ?
C22 H22A 0.9900 . ?
C22 H22B 0.9900 . ?

loop_
_geom_torsion_atom_site_label_1
_geom_torsion_atom_site_label_2
_geom_torsion_atom_site_label_3
_geom_torsion_atom_site_label_4
_geom_torsion
_geom_torsion_site_symmetry_1
_geom_torsion_site_symmetry_2
_geom_torsion_site_symmetry_3
_geom_torsion_site_symmetry_4
_geom_torsion_publ_flag
C12A C7A C8A C9A -2.2(16) . . . . ?
N1A C7A C8A C9A 176.2(9) . . . . ?
C12A C7A C8A C13 -179.1(12) . . . . ?
N1A C7A C8A C13 -0.7(17) . . . . ?
C7A C8A C9A C10A -1.7(16) . . . . ?
C13 C8A C9A C10A 175.2(12) . . . . ?
C8A C9A C10A C11A 3.3(16) . . . . ?
C9A C10A C11A C12A -1.2(15) . . . . ?
C8A C7A C12A C11A 4.2(16) . . . . ?
N1A C7A C12A C11A -174.1(9) . . . . ?
C8A C7A C12A C14 -171.9(10) . . . . ?
N1A C7A C12A C14 9.7(15) . . . . ?
C10A C11A C12A C7A -2.4(15) . . . . ?
C10A C11A C12A C14 173.8(9) . . . . ?
C1B N1B C7B C12B -104(5) . . . . ?
C1B N1B C7B C8B 76(5) . . . . ?
N1B C7B C8B C9B -172.9(9) . . . . ?
C12B C7B C8B C9B 6.3(13) . . . . ?
N1B C7B C8B C15 9.5(13) . . . . ?
C12B C7B C8B C15 -171.2(8) . . . . ?
C7B C8B C9B C10B -0.5(14) . . . . ?
C15 C8B C9B C10B 177.1(9) . . . . ?
C8B C9B C10B C11B -4.1(14) . . . . ?
C9B C10B C11B C12B 2.8(14) . . . . ?
C10B C11B C12B C7B 3.1(14) . . . . ?
C10B C11B C12B C16 -179.7(9) . . . . ?
N1B C7B C12B C11B 171.5(9) . . . . ?
C8B C7B C12B C11B -7.7(13) . . . . ?
N1B C7B C12B C16 -5.7(14) . . . . ?
C8B C7B C12B C16 175.1(9) . . . . ?
C1C N1C C7C C12C 38(5) . . . . ?
C1C N1C C7C C8C -140(4) . . . . ?
C12C C7C C8C C9C -4.4(14) . . . . ?
N1C C7C C8C C9C 174.0(8) . . . . ?
C12C C7C C8C C17 173.2(9) . . . . ?
N1C C7C C8C C17 -8.4(14) . . . . ?
C7C C8C C9C C10C 2.9(14) . . . . ?
C17 C8C C9C C10C -174.6(10) . . . . ?
C8C C9C C10C C11C -0.3(15) . . . . ?
C9C C10C C11C C12C -1.2(15) . . . . ?
N1C C7C C12C C11C -175.3(8) . . . . ?
C8C C7C C12C C11C 3.1(14) . . . . ?
N1C C7C C12C C18 9.1(14) . . . . ?
C8C C7C C12C C18 -172.4(9) . . . . ?
C10C C11C C12C C7C -0.3(14) . . . . ?
C10C C11C C12C C18 175.4(9) . . . . ?
C1D N1D C7D C8D 141(4) . . . . ?
C1D N1D C7D C12D -40(5) . . . . ?
C12D C7D C8D C9D 4.7(14) . . . . ?
N1D C7D C8D C9D -176.7(8) . . . . ?
C12D C7D C8D C19 -172.0(9) . . . . ?
N1D C7D C8D C19 6.6(13) . . . . ?
C7D C8D C9D C10D -2.6(14) . . . . ?
C19 C8D C9D C10D 174.2(9) . . . . ?
C8D C9D C10D C11D 0.5(16) . . . . ?
C9D C10D C11D C12D -0.2(17) . . . . ?
C10D C11D C12D C7D 1.9(16) . . . . ?
C10D C11D C12D C20 -177.2(10) . . . . ?
C8D C7D C12D C11D -4.3(15) . . . . ?
N1D C7D C12D C11D 177.0(9) . . . . ?
C8D C7D C12D C20 174.8(9) . . . . ?
N1D C7D C12D C20 -3.9(14) . . . . ?
C7A C8A C13 C20 172.1(13) . . . . ?
C9A C8A C13 C20 -5(2) . . . . ?
C7A C12A C14 C15 88.2(12) . . . . ?
C11A C12A C14 C15 -87.9(12) . . . . ?
C12A C14 C15 C8B -62.2(12) . . . . ?
C9B C8B C15 C14 -88.1(11) . . . . ?
C7B C8B C15 C14 89.5(11) . . . . ?
C11B C12B C16 C17 43.4(14) . . . . ?
C7B C12B C16 C17 -139.4(10) . . . . ?
C12B C16 C17 C8C 171.9(9) . . . . ?
C9C C8C C17 C16 4.0(15) . . . . ?
C7C C8C C17 C16 -173.4(9) . . . . ?
C7C C12C C18 C19 95.3(11) . . . . ?
C11C C12C C18 C19 -80.3(12) . . . . ?
C7D C8D C19 C18 92.9(11) . . . . ?
C9D C8D C19 C18 -83.7(11) . . . . ?
C12C C18 C19 C8D -63.2(11) . . . . ?
C8A C13 C20 C12D 171.4(12) . . . . ?
C11D C12D C20 C13 51.2(17) . . . . ?
C7D C12D C20 C13 -127.8(13) . . . . ?
C22 Cl3 C22' Cl4 -71.6(19) . . . . ?
C22 Cl4 C22' Cl3 72(2) . . . . ?
C22' Cl3 C22 Cl4 73(2) . . . . ?
C22' Cl4 C22 Cl3 -72(2) . . . . ?
